data_4103524
loop_
_publ_author_name
'Shuichi Suzuki'
'Takanori Furui'
'Masato Kuratsu'
'Masatoshi Kozaki'
'Daisuke Shiomi'
'Kazunobu Sato'
'Takeji Takui'
'Keiji Okada'

_publ_contact_author_address
;
Department of Chemistry, Graduate 
School of Science, Osaka City University, Sugimoto, Sumiyoshi-ku, Osaka
558-8585, Japan
;
_publ_contact_author_email okadak@sci.osaka-cu.ac.jp
_publ_contact_author_fax +81-6-6605-2568
_publ_contact_author_name 'Keiji Okada'
_publ_contact_author_phone +81-6-6690-2709
_publ_section_title
;
 Nitroxide-Substituted Nitronyl Nitroxide and Iminonitroxide
;
_journal_name_full 'Journal of the American Chemical Society'
_journal_page_first 15908
_journal_page_last 15910
_journal_paper_doi 10.1021/ja107769z
_journal_volume 132
_journal_year 2010
_chemical_formula_moiety 'C11 H21 N3 O2'
_chemical_formula_sum 'C11 H21 N3 O2'
_chemical_formula_weight 227.31
_space_group_IT_number 14
_symmetry_cell_setting monoclinic
_symmetry_Int_Tables_number 14
_symmetry_space_group_name_Hall '-P 2ybc'
_symmetry_space_group_name_H-M 'P 1 21/c 1'
_audit_creation_date 2009-04-24
_audit_creation_method SHELXL-97
_cell_angle_alpha 90.00
_cell_angle_beta 109.434(6)
_cell_angle_gamma 90.00
_cell_formula_units_Z 4
_cell_length_a 6.118(2)
_cell_length_b 17.652(6)
_cell_length_c 12.494(4)
_cell_measurement_reflns_used 4437
_cell_measurement_temperature 150(2)
_cell_measurement_theta_max 27.4835
_cell_measurement_theta_min 4.1588
_cell_volume 1272.4(7)
_computing_cell_refinement CrystalClear
_computing_data_collection 'CrystalClear (Rigaku, 2001)'
_computing_molecular_graphics 'Ortep-3 for Windows (Farrugia, 1997)'
_computing_publication_material SHELXL97
_computing_structure_refinement 'SHELXL-97 (Sheldrick, 1997)'
_computing_structure_solution 'SIR97 (Altomare <i>et al.</i>,  1999)'
_diffrn_ambient_temperature 150(2)
_diffrn_detector_area_resol_mean 7.32
_diffrn_measured_fraction_theta_full 0.991
_diffrn_measured_fraction_theta_max 0.991
_diffrn_measurement_details
;

scan:

    Number of images: 360

               Slice: -80.0000 - 100.0000

         Image width: 0.5000

            Exp time: 10.0000

       Rotation axis: Phi

               Omega: 0.0000

                 Chi: 0.0000

                 Phi: 0.0000

                 XTD: 35.1759

              2theta: 9.8060

scan:

    Number of images: 100

               Slice: -30.0000 - 20.0000

         Image width: 0.5000

            Exp time: 10.0000

       Rotation axis: Omega

               Omega: 0.0000

                 Chi: 90.0000

                 Phi: 0.0000

                 XTD: 35.1759

              2theta: 9.8060

scan:

    Number of images: 100

               Slice: -30.0000 - 20.0000

         Image width: 0.5000

            Exp time: 10.0000

       Rotation axis: Omega

               Omega: 0.0000

                 Chi: 90.0000

                 Phi: 90.0000

                 XTD: 35.1759

              2theta: 9.8060

scan:

    Number of images: 100

               Slice: -30.0000 - 20.0000

         Image width: 0.5000

            Exp time: 10.0000

       Rotation axis: Omega

               Omega: 0.0000

                 Chi: 90.0000

                 Phi: 180.0000

                 XTD: 35.1759

              2theta: 9.8060



;
_diffrn_measurement_device 'Mercury CCD (2x2 bin mode)'
_diffrn_measurement_device_details 'AFC7: Eulerian 3-circle'
_diffrn_measurement_device_type 'Rigaku/MSC Mercury CCD'
_diffrn_measurement_method '\w or \f'
_diffrn_radiation_detector CCD
_diffrn_radiation_monochromator 'Graphite Monochromator'
_diffrn_radiation_source 'Rotating Anode'
_diffrn_radiation_type MoK\a
_diffrn_radiation_wavelength 0.71070
_diffrn_reflns_av_R_equivalents 0.0419
_diffrn_reflns_av_sigmaI/netI 0.0391
_diffrn_reflns_limit_h_max 6
_diffrn_reflns_limit_h_min -7
_diffrn_reflns_limit_k_max 22
_diffrn_reflns_limit_k_min -20
_diffrn_reflns_limit_l_max 16
_diffrn_reflns_limit_l_min -16
_diffrn_reflns_number 12324
_diffrn_reflns_reduction_process 'Lp corrections applied'
_diffrn_reflns_theta_full 27.48
_diffrn_reflns_theta_max 27.48
_diffrn_reflns_theta_min 4.16
_diffrn_source_current 250.0000
_diffrn_source_power 15.0000
_diffrn_source_voltage 60.0000
_exptl_absorpt_coefficient_mu 0.083
_exptl_absorpt_correction_T_max 0.9975
_exptl_absorpt_correction_T_min 0.9653
_exptl_absorpt_correction_type multi-scan
_exptl_absorpt_process_details '(Jacobson, 1998)'
_exptl_crystal_colour Red
_exptl_crystal_density_diffrn 1.187
_exptl_crystal_density_method 'not measured'
_exptl_crystal_description Platelet
_exptl_crystal_F_000 496
_exptl_crystal_preparation 'mounted on a glass fiber with epoxy resin and placed in N2 stream at 150(2) K'
_exptl_crystal_size_max 0.43
_exptl_crystal_size_mid 0.25
_exptl_crystal_size_min 0.03
_refine_diff_density_max 0.246
_refine_diff_density_min -0.219
_refine_diff_density_rms 0.041
_refine_ls_extinction_method none
_refine_ls_goodness_of_fit_ref 1.153
_refine_ls_hydrogen_treatment refall
_refine_ls_matrix_type full
_refine_ls_number_parameters 229
_refine_ls_number_reflns 2886
_refine_ls_number_restraints 0
_refine_ls_restrained_S_all 1.153
_refine_ls_R_factor_all 0.0923
_refine_ls_R_factor_gt 0.0793
_refine_ls_shift/su_max 0.000
_refine_ls_shift/su_mean 0.000
_refine_ls_structure_factor_coef Fsqd
_refine_ls_weighting_details 'calc w=1/[\s^2^(Fo^2^)+(0.0000P)^2^+1.8755P] where P=(Fo^2^+2Fc^2^)/3'
_refine_ls_weighting_scheme calc
_refine_ls_wR_factor_gt 0.1235
_refine_ls_wR_factor_ref 0.1287
_reflns_number_gt 2599
_reflns_number_total 2886
_reflns_threshold_expression >2sigma(I)
_cod_data_source_file ja107769z_si_003.cif
_cod_data_source_block tBuNO-IN
_cod_original_sg_symbol_Hall '-P 2ybc '
_cod_database_code 4103524

loop_
_symmetry_equiv_pos_as_xyz
'x, y, z'
'-x, y+1/2, -z+1/2'
'-x, -y, -z'
'x, -y-1/2, z-1/2'

loop_
_atom_site_label
_atom_site_type_symbol
_atom_site_fract_x
_atom_site_fract_y
_atom_site_fract_z
_atom_site_U_iso_or_equiv
_atom_site_adp_type
_atom_site_occupancy
_atom_site_symmetry_multiplicity
_atom_site_calc_flag
C1 C 0.1189(4) 0.15083(12) 0.83810(18) 0.0177(4) Uani 1 1 d
N1 N 0.1721(3) 0.22656(11) 0.82752(15) 0.0192(4) Uani 1 1 d
O1 O 0.0788(3) 0.27099(10) 0.74436(14) 0.0284(4) Uani 1 1 d
C2 C 0.3475(4) 0.25107(13) 0.93736(18) 0.0192(5) Uani 1 1 d
C3 C 0.4344(4) 0.17180(13) 0.98965(18) 0.0187(5) Uani 1 1 d
N2 N 0.2460(3) 0.11773(10) 0.92825(15) 0.0193(4) Uani 1 1 d
C4 C 0.2164(4) 0.29564(15) 1.0014(2) 0.0269(5) Uani 1 1 d
H4A H 0.098(4) 0.2633(15) 1.019(2) 0.026(7) Uiso 1 1 d
H4B H 0.135(5) 0.3395(17) 0.953(2) 0.036(8) Uiso 1 1 d
H4C H 0.324(5) 0.3159(16) 1.073(2) 0.033(7) Uiso 1 1 d
C5 C 0.5284(4) 0.30134(15) 0.9138(2) 0.0271(5) Uani 1 1 d
H5A H 0.645(5) 0.3156(15) 0.985(2) 0.027(7) Uiso 1 1 d
H5B H 0.606(5) 0.2757(16) 0.863(2) 0.036(8) Uiso 1 1 d
H5C H 0.455(5) 0.3496(18) 0.878(2) 0.040(8) Uiso 1 1 d
C6 C 0.4789(5) 0.16631(16) 1.1165(2) 0.0270(5) Uani 1 1 d
H6A H 0.603(5) 0.2055(17) 1.158(2) 0.036(8) Uiso 1 1 d
H6B H 0.337(5) 0.1789(16) 1.136(2) 0.038(8) Uiso 1 1 d
H6C H 0.529(5) 0.1159(18) 1.141(2) 0.038(8) Uiso 1 1 d
C7 C 0.6496(4) 0.14395(17) 0.9645(2) 0.0299(6) Uani 1 1 d
H7A H 0.627(5) 0.1475(16) 0.882(2) 0.032(7) Uiso 1 1 d
H7B H 0.786(5) 0.1734(15) 1.007(2) 0.029(7) Uiso 1 1 d
H7C H 0.679(5) 0.0907(18) 0.986(2) 0.040(8) Uiso 1 1 d
N3 N -0.0612(3) 0.11581(10) 0.75174(15) 0.0181(4) Uani 1 1 d
O2 O -0.2488(3) 0.15349(10) 0.70780(14) 0.0265(4) Uani 1 1 d
C8 C -0.0473(4) 0.03431(13) 0.71955(19) 0.0216(5) Uani 1 1 d
C9 C -0.2221(6) 0.02425(17) 0.6007(2) 0.0381(7) Uani 1 1 d
H9A H -0.209(5) -0.0290(18) 0.578(2) 0.039(8) Uiso 1 1 d
H9B H -0.180(5) 0.0576(19) 0.548(3) 0.045(9) Uiso 1 1 d
H9C H -0.385(6) 0.036(2) 0.599(3) 0.066(11) Uiso 1 1 d
C10 C -0.1092(5) -0.01582(16) 0.8041(2) 0.0320(6) Uani 1 1 d
H10A H 0.004(5) -0.0079(17) 0.886(3) 0.041(8) Uiso 1 1 d
H10B H -0.269(6) -0.0036(19) 0.801(3) 0.052(9) Uiso 1 1 d
H10C H -0.105(5) -0.0708(18) 0.783(2) 0.042(8) Uiso 1 1 d
C11 C 0.1973(5) 0.01787(16) 0.7189(2) 0.0299(6) Uani 1 1 d
H11A H 0.313(5) 0.0208(16) 0.797(3) 0.039(8) Uiso 1 1 d
H11B H 0.201(5) -0.0347(18) 0.688(3) 0.044(9) Uiso 1 1 d
H11C H 0.240(5) 0.0565(18) 0.667(3) 0.043(8) Uiso 1 1 d

loop_
_atom_site_aniso_label
_atom_site_aniso_U_11
_atom_site_aniso_U_22
_atom_site_aniso_U_33
_atom_site_aniso_U_23
_atom_site_aniso_U_13
_atom_site_aniso_U_12
C1 0.0175(10) 0.0175(11) 0.0180(10) -0.0008(8) 0.0057(8) 0.0001(8)
N1 0.0199(9) 0.0188(10) 0.0165(9) 0.0029(7) 0.0030(7) -0.0003(7)
O1 0.0302(9) 0.0262(9) 0.0231(8) 0.0111(7) 0.0013(7) -0.0011(7)
C2 0.0188(10) 0.0211(11) 0.0159(10) 0.0010(8) 0.0033(9) -0.0027(8)
C3 0.0153(10) 0.0213(11) 0.0170(10) 0.0003(8) 0.0023(9) -0.0011(8)
N2 0.0190(9) 0.0169(9) 0.0188(9) 0.0004(7) 0.0022(8) 0.0007(7)
C4 0.0280(13) 0.0237(13) 0.0287(13) -0.0048(10) 0.0091(11) -0.0013(10)
C5 0.0267(12) 0.0271(14) 0.0259(12) 0.0022(10) 0.0067(11) -0.0077(10)
C6 0.0310(13) 0.0296(14) 0.0168(11) 0.0023(10) 0.0029(10) -0.0037(11)
C7 0.0203(12) 0.0349(15) 0.0323(14) -0.0005(12) 0.0057(11) 0.0059(10)
N3 0.0172(9) 0.0157(9) 0.0174(9) 0.0003(7) 0.0005(7) 0.0032(7)
O2 0.0189(8) 0.0260(9) 0.0276(9) -0.0019(7) -0.0018(7) 0.0064(7)
C8 0.0232(11) 0.0153(11) 0.0231(11) -0.0024(9) 0.0035(9) 0.0008(8)
C9 0.0437(16) 0.0264(14) 0.0304(14) -0.0108(12) -0.0060(13) 0.0035(13)
C10 0.0335(14) 0.0222(14) 0.0391(15) 0.0041(11) 0.0106(12) -0.0025(11)
C11 0.0296(13) 0.0268(14) 0.0351(14) -0.0034(11) 0.0132(12) 0.0061(10)

loop_
_atom_type_symbol
_atom_type_description
_atom_type_scat_dispersion_real
_atom_type_scat_dispersion_imag
_atom_type_scat_source
C C 0.0033 0.0016 'International Tables Vol C Tables 4.2.6.8 and 6.1.1.4'
H H 0.0000 0.0000 'International Tables Vol C Tables 4.2.6.8 and 6.1.1.4'
N N 0.0061 0.0033 'International Tables Vol C Tables 4.2.6.8 and 6.1.1.4'
O O 0.0106 0.0060 'International Tables Vol C Tables 4.2.6.8 and 6.1.1.4'

loop_
_geom_angle_atom_site_label_1
_geom_angle_atom_site_label_2
_geom_angle_atom_site_label_3
_geom_angle
N2 C1 N1 115.48(19)
N2 C1 N3 124.6(2)
N1 C1 N3 119.88(18)
O1 N1 C1 127.78(18)
O1 N1 C2 123.99(18)
C1 N1 C2 108.01(17)
N1 C2 C5 109.70(18)
N1 C2 C4 106.73(18)
C5 C2 C4 110.1(2)
N1 C2 C3 99.50(17)
C5 C2 C3 115.81(19)
C4 C2 C3 114.07(19)
N2 C3 C6 109.52(18)
N2 C3 C7 104.96(19)
C6 C3 C7 109.0(2)
N2 C3 C2 105.09(16)
C6 C3 C2 114.32(19)
C7 C3 C2 113.5(2)
C1 N2 C3 107.40(18)
C2 C4 H4A 111.4(15)
C2 C4 H4B 108.6(16)
H4A C4 H4B 109(2)
C2 C4 H4C 110.9(16)
H4A C4 H4C 109(2)
H4B C4 H4C 109(2)
C2 C5 H5A 109.4(16)
C2 C5 H5B 112.4(16)
H5A C5 H5B 110(2)
C2 C5 H5C 109.7(17)
H5A C5 H5C 106(2)
H5B C5 H5C 109(2)
C3 C6 H6A 108.8(16)
C3 C6 H6B 111.5(16)
H6A C6 H6B 107(2)
C3 C6 H6C 108.6(18)
H6A C6 H6C 111(2)
H6B C6 H6C 110(2)
C3 C7 H7A 111.0(15)
C3 C7 H7B 110.8(16)
H7A C7 H7B 109(2)
C3 C7 H7C 110.2(18)
H7A C7 H7C 107(2)
H7B C7 H7C 109(2)
O2 N3 C1 117.59(18)
O2 N3 C8 120.29(17)
C1 N3 C8 121.81(17)
N3 C8 C10 108.8(2)
N3 C8 C9 106.75(19)
C10 C8 C9 110.7(2)
N3 C8 C11 109.02(19)
C10 C8 C11 111.4(2)
C9 C8 C11 110.1(2)
C8 C9 H9A 107.0(16)
C8 C9 H9B 109.4(18)
H9A C9 H9B 108(3)
C8 C9 H9C 111(2)
H9A C9 H9C 111(3)
H9B C9 H9C 110(3)
C8 C10 H10A 111.7(16)
C8 C10 H10B 108.6(19)
H10A C10 H10B 109(2)
C8 C10 H10C 110.2(17)
H10A C10 H10C 109(2)
H10B C10 H10C 108(2)
C8 C11 H11A 111.2(17)
C8 C11 H11B 109.0(17)
H11A C11 H11B 109(2)
C8 C11 H11C 109.2(16)
H11A C11 H11C 109(2)
H11B C11 H11C 109(2)

loop_
_geom_bond_atom_site_label_1
_geom_bond_atom_site_label_2
_geom_bond_distance
C1 N2 1.277(3)
C1 N1 1.392(3)
C1 N3 1.403(3)
N1 O1 1.275(2)
N1 C2 1.497(3)
C2 C5 1.522(3)
C2 C4 1.526(3)
C2 C3 1.561(3)
C3 N2 1.497(3)
C3 C6 1.520(3)
C3 C7 1.533(3)
C4 H4A 1.00(3)
C4 H4B 1.01(3)
C4 H4C 0.99(3)
C5 H5A 0.97(3)
C5 H5B 1.02(3)
C5 H5C 1.00(3)
C6 H6A 1.03(3)
C6 H6B 1.00(3)
C6 H6C 0.96(3)
C7 H7A 1.00(3)
C7 H7B 0.97(3)
C7 H7C 0.98(3)
N3 O2 1.281(2)
N3 C8 1.504(3)
C8 C10 1.519(4)
C8 C9 1.524(3)
C8 C11 1.527(3)
C9 H9A 0.99(3)
C9 H9B 0.98(3)
C9 H9C 1.01(4)
C10 H10A 1.04(3)
C10 H10B 0.99(3)
C10 H10C 1.01(3)
C11 H11A 1.00(3)
C11 H11B 1.01(3)
C11 H11C 1.03(3)

loop_
_geom_torsion_atom_site_label_1
_geom_torsion_atom_site_label_2
_geom_torsion_atom_site_label_3
_geom_torsion_atom_site_label_4
_geom_torsion
N2 C1 N1 O1 176.8(2)
N3 C1 N1 O1 -2.0(3)
N2 C1 N1 C2 -8.5(3)
N3 C1 N1 C2 172.70(19)
O1 N1 C2 C5 -45.5(3)
C1 N1 C2 C5 139.6(2)
O1 N1 C2 C4 73.8(3)
C1 N1 C2 C4 -101.1(2)
O1 N1 C2 C3 -167.37(19)
C1 N1 C2 C3 17.7(2)
N1 C2 C3 N2 -20.5(2)
C5 C2 C3 N2 -137.9(2)
C4 C2 C3 N2 92.7(2)
N1 C2 C3 C6 -140.61(19)
C5 C2 C3 C6 102.0(2)
C4 C2 C3 C6 -27.4(3)
N1 C2 C3 C7 93.6(2)
C5 C2 C3 C7 -23.8(3)
C4 C2 C3 C7 -153.2(2)
N1 C1 N2 C3 -6.0(3)
N3 C1 N2 C3 172.7(2)
C6 C3 N2 C1 140.5(2)
C7 C3 N2 C1 -102.6(2)
C2 C3 N2 C1 17.3(2)
N2 C1 N3 O2 138.7(2)
N1 C1 N3 O2 -42.6(3)
N2 C1 N3 C8 -34.9(3)
N1 C1 N3 C8 143.8(2)
O2 N3 C8 C10 -93.0(2)
C1 N3 C8 C10 80.4(3)
O2 N3 C8 C9 26.4(3)
C1 N3 C8 C9 -160.1(2)
O2 N3 C8 C11 145.4(2)
C1 N3 C8 C11 -41.2(3)
